data_1512239
loop_
_publ_author_name
'Kawade, Rahul Kisan'
'Liu, Rai-Shung'

_publ_section_title
;
 Gold-Catalyzed Oxidative Cyclization of 4-Allenyl-1-ynes with
 8-Methylquinoline Oxide.
;
_journal_issue 16
_journal_name_full 'Organic letters'
_journal_page_first 4094
_journal_page_last 4097
_journal_paper_doi 10.1021/ol4020199
_journal_volume 15
_journal_year 2013
_chemical_formula_sum 'C15 H13 Cl O'
_chemical_formula_weight 244.70
_chemical_name_systematic
; 
 ? 
;
_space_group_IT_number 14
_symmetry_cell_setting monoclinic
_symmetry_space_group_name_Hall '-P 2ybc'
_symmetry_space_group_name_H-M 'P 1 21/c 1'
_atom_sites_solution_hydrogens geom
_atom_sites_solution_primary direct
_atom_sites_solution_secondary difmap
_audit_creation_method SHELXL-97
_cell_angle_alpha 90.00
_cell_angle_beta 90.8690(10)
_cell_angle_gamma 90.00
_cell_formula_units_Z 4
_cell_length_a 11.1006(7)
_cell_length_b 9.0852(6)
_cell_length_c 12.0402(7)
_cell_measurement_reflns_used 3227
_cell_measurement_temperature 100(2)
_cell_measurement_theta_max 26.3658
_cell_measurement_theta_min 2.8088
_cell_volume 1214.13(13)
_computing_cell_refinement 'SAINT V7.68A (Bruker AXS, 2009)'
_computing_data_collection 'APEX2 (Bruker AXS, 2010)'
_computing_data_reduction 'SAINT V7.68A (Bruker AXS, 2009)'
_computing_molecular_graphics 'SHELXTL (Sheldrick, 2008)'
_computing_publication_material SHELXTL
_computing_structure_refinement 'SHELXL-97 (Sheldrick, 2008)'
_computing_structure_solution 'SHELXS-97 (Sheldrick, 2008)'
_diffrn_ambient_temperature 100(2)
_diffrn_detector_area_resol_mean 8.3333
_diffrn_measured_fraction_theta_full 0.996
_diffrn_measured_fraction_theta_max 0.996
_diffrn_measurement_device_type 'Bruker APEX-II CCD'
_diffrn_measurement_method '\f and \w scans'
_diffrn_radiation_monochromator graphite
_diffrn_radiation_source 'fine-focus sealed tube'
_diffrn_radiation_type MoK\a
_diffrn_radiation_wavelength 0.71073
_diffrn_reflns_av_R_equivalents 0.0287
_diffrn_reflns_av_sigmaI/netI 0.0246
_diffrn_reflns_limit_h_max 13
_diffrn_reflns_limit_h_min -13
_diffrn_reflns_limit_k_max 11
_diffrn_reflns_limit_k_min -11
_diffrn_reflns_limit_l_max 15
_diffrn_reflns_limit_l_min -8
_diffrn_reflns_number 9928
_diffrn_reflns_theta_full 26.46
_diffrn_reflns_theta_max 26.46
_diffrn_reflns_theta_min 1.83
_exptl_absorpt_coefficient_mu 0.294
_exptl_absorpt_correction_T_max 0.9486
_exptl_absorpt_correction_T_min 0.8688
_exptl_absorpt_correction_type multi-scan
_exptl_absorpt_process_details 'SADABS V2008/1 (Bruker AXS)'
_exptl_crystal_colour Colorless
_exptl_crystal_density_diffrn 1.339
_exptl_crystal_density_meas ?
_exptl_crystal_density_method 'not measured'
_exptl_crystal_description Lump
_exptl_crystal_F_000 512
_exptl_crystal_size_max 0.25
_exptl_crystal_size_mid 0.20
_exptl_crystal_size_min 0.15
_refine_diff_density_max 0.297
_refine_diff_density_min -0.211
_refine_diff_density_rms 0.042
_refine_ls_extinction_method none
_refine_ls_goodness_of_fit_ref 1.057
_refine_ls_hydrogen_treatment constr
_refine_ls_matrix_type full
_refine_ls_number_parameters 154
_refine_ls_number_reflns 2494
_refine_ls_number_restraints 0
_refine_ls_restrained_S_all 1.057
_refine_ls_R_factor_all 0.0419
_refine_ls_R_factor_gt 0.0322
_refine_ls_shift/su_max 0.000
_refine_ls_shift/su_mean 0.000
_refine_ls_structure_factor_coef Fsqd
_refine_ls_weighting_details 'calc w=1/[\s^2^(Fo^2^)+(0.0383P)^2^+0.4547P] where P=(Fo^2^+2Fc^2^)/3'
_refine_ls_weighting_scheme calc
_refine_ls_wR_factor_gt 0.0793
_refine_ls_wR_factor_ref 0.0846
_reflns_number_gt 2073
_reflns_number_total 2494
_reflns_threshold_expression >2sigma(I)
_cod_data_source_file ol4020199_si_002.cif
_cod_data_source_block mo_121110lt_0m
_cod_depositor_comments
;
The following automatic conversions were performed:

'_exptl_crystal_density_meas' value 'not measured' was changed to '?'
- the value is perceived as not measured.

Automatic conversion script
Id: cif_fix_values 3008 2015-01-20 13:52:24Z robertas 
;
_cod_database_code 1512239

loop_
_symmetry_equiv_pos_as_xyz
'x, y, z'
'-x, y+1/2, -z+1/2'
'-x, -y, -z'
'x, -y-1/2, z-1/2'

loop_
_atom_site_label
_atom_site_type_symbol
_atom_site_fract_x
_atom_site_fract_y
_atom_site_fract_z
_atom_site_U_iso_or_equiv
_atom_site_adp_type
_atom_site_occupancy
_atom_site_symmetry_multiplicity
_atom_site_calc_flag
_atom_site_refinement_flags
C1 C 0.83594(12) 0.39388(15) 0.53129(11) 0.0161(3) Uani 1 1 d .
C2 C 0.92666(13) 0.40410(15) 0.62626(11) 0.0193(3) Uani 1 1 d .
H2A H 0.9167 0.3215 0.6790 0.023 Uiso 1 1 calc R
H2B H 1.0101 0.4031 0.5983 0.023 Uiso 1 1 calc R
C3 C 0.89838(13) 0.54970(16) 0.68098(11) 0.0204(3) Uani 1 1 d .
C4 C 0.79801(13) 0.61985(15) 0.61651(11) 0.0183(3) Uani 1 1 d .
C5 C 0.76506(12) 0.51389(15) 0.52830(11) 0.0172(3) Uani 1 1 d .
H5 H 0.7015 0.5286 0.4758 0.021 Uiso 1 1 calc R
C6 C 0.79994(14) 0.78660(16) 0.60081(13) 0.0237(3) Uani 1 1 d .
H6A H 0.8676 0.8420 0.6352 0.028 Uiso 1 1 calc R
H6B H 0.7704 0.8263 0.5288 0.028 Uiso 1 1 calc R
C7 C 0.70984(14) 0.71971(16) 0.67612(12) 0.0248(3) Uani 1 1 d .
H7A H 0.6246 0.7183 0.6507 0.030 Uiso 1 1 calc R
H7B H 0.7218 0.7340 0.7571 0.030 Uiso 1 1 calc R
C8 C 0.83038(12) 0.26484(15) 0.45814(11) 0.0173(3) Uani 1 1 d .
C9 C 0.74601(12) 0.26556(15) 0.36057(11) 0.0168(3) Uani 1 1 d .
C10 C 0.74116(12) 0.38283(15) 0.28513(11) 0.0179(3) Uani 1 1 d .
H10 H 0.7924 0.4654 0.2964 0.022 Uiso 1 1 calc R
C11 C 0.66277(12) 0.38042(15) 0.19425(11) 0.0190(3) Uani 1 1 d .
H11 H 0.6602 0.4604 0.1434 0.023 Uiso 1 1 calc R
C12 C 0.58836(12) 0.25959(16) 0.17881(11) 0.0197(3) Uani 1 1 d .
C13 C 0.59214(13) 0.14064(16) 0.25037(12) 0.0221(3) Uani 1 1 d .
H13 H 0.5418 0.0576 0.2377 0.026 Uiso 1 1 calc R
C14 C 0.67044(13) 0.14448(15) 0.34081(12) 0.0204(3) Uani 1 1 d .
H14 H 0.6730 0.0633 0.3906 0.024 Uiso 1 1 calc R
C15 C 0.89800(14) 0.14598(17) 0.47921(12) 0.0247(3) Uani 1 1 d .
H15A H 0.9505 0.1444 0.5422 0.030 Uiso 1 1 calc R
H15B H 0.8935 0.0632 0.4312 0.030 Uiso 1 1 calc R
Cl1 Cl 0.48739(3) 0.25821(5) 0.06625(3) 0.02939(13) Uani 1 1 d .
O1 O 0.94740(10) 0.59980(12) 0.76357(8) 0.0281(3) Uani 1 1 d .

loop_
_atom_site_aniso_label
_atom_site_aniso_U_11
_atom_site_aniso_U_22
_atom_site_aniso_U_33
_atom_site_aniso_U_23
_atom_site_aniso_U_13
_atom_site_aniso_U_12
C1 0.0151(6) 0.0165(7) 0.0168(6) 0.0028(5) 0.0030(5) -0.0009(5)
C2 0.0194(7) 0.0180(7) 0.0203(7) 0.0042(5) -0.0012(6) 0.0008(5)
C3 0.0223(7) 0.0189(7) 0.0200(7) 0.0044(6) 0.0012(6) -0.0056(6)
C4 0.0200(7) 0.0154(7) 0.0195(7) 0.0004(5) 0.0005(6) -0.0006(5)
C5 0.0167(7) 0.0173(7) 0.0177(6) 0.0005(5) 0.0000(5) -0.0002(5)
C6 0.0297(8) 0.0150(7) 0.0264(7) -0.0002(6) 0.0011(6) 0.0004(6)
C7 0.0284(8) 0.0198(8) 0.0263(7) -0.0052(6) 0.0041(6) 0.0015(6)
C8 0.0177(7) 0.0165(7) 0.0180(6) 0.0016(5) 0.0050(5) 0.0006(5)
C9 0.0170(7) 0.0153(7) 0.0183(6) -0.0021(5) 0.0054(5) 0.0030(5)
C10 0.0181(7) 0.0149(7) 0.0209(7) -0.0005(5) 0.0025(5) -0.0014(5)
C11 0.0200(7) 0.0170(7) 0.0200(7) 0.0007(5) 0.0039(6) -0.0002(5)
C12 0.0158(7) 0.0245(7) 0.0187(6) -0.0051(6) 0.0021(5) 0.0010(6)
C13 0.0214(7) 0.0177(7) 0.0273(7) -0.0048(6) 0.0063(6) -0.0050(6)
C14 0.0232(7) 0.0149(7) 0.0233(7) 0.0001(6) 0.0065(6) 0.0008(6)
C15 0.0297(8) 0.0209(7) 0.0234(7) -0.0006(6) -0.0003(6) 0.0068(6)
Cl1 0.0235(2) 0.0406(2) 0.0240(2) -0.00400(16) -0.00336(14) -0.00703(16)
O1 0.0350(6) 0.0245(6) 0.0245(5) 0.0010(4) -0.0087(5) -0.0076(5)

loop_
_atom_type_symbol
_atom_type_description
_atom_type_scat_dispersion_real
_atom_type_scat_dispersion_imag
_atom_type_scat_source
C C 0.0033 0.0016 'International Tables Vol C Tables 4.2.6.8 and 6.1.1.4'
H H 0.0000 0.0000 'International Tables Vol C Tables 4.2.6.8 and 6.1.1.4'
Cl Cl 0.1484 0.1585 'International Tables Vol C Tables 4.2.6.8 and 6.1.1.4'
O O 0.0106 0.0060 'International Tables Vol C Tables 4.2.6.8 and 6.1.1.4'

loop_
_geom_angle_atom_site_label_1
_geom_angle_atom_site_label_2
_geom_angle_atom_site_label_3
_geom_angle
C5 C1 C8 127.77(12)
C5 C1 C2 110.64(12)
C8 C1 C2 121.57(12)
C3 C2 C1 104.03(11)
C3 C2 H2A 111.0
C1 C2 H2A 111.0
C3 C2 H2B 111.0
C1 C2 H2B 111.0
H2A C2 H2B 109.0
O1 C3 C4 126.00(14)
O1 C3 C2 126.21(13)
C4 C3 C2 107.78(11)
C5 C4 C3 105.72(11)
C5 C4 C7 125.03(12)
C3 C4 C7 119.33(12)
C5 C4 C6 124.20(12)
C3 C4 C6 118.47(12)
C7 C4 C6 58.49(10)
C1 C5 C4 111.79(12)
C1 C5 H5 124.1
C4 C5 H5 124.1
C7 C6 C4 60.60(10)
C7 C6 H6A 117.7
C4 C6 H6A 117.7
C7 C6 H6B 117.7
C4 C6 H6B 117.7
H6A C6 H6B 114.8
C6 C7 C4 60.91(9)
C6 C7 H7A 117.7
C4 C7 H7A 117.7
C6 C7 H7B 117.7
C4 C7 H7B 117.7
H7A C7 H7B 114.8
C15 C8 C1 120.87(13)
C15 C8 C9 119.80(13)
C1 C8 C9 119.32(12)
C10 C9 C14 118.03(13)
C10 C9 C8 122.12(12)
C14 C9 C8 119.83(12)
C11 C10 C9 121.12(13)
C11 C10 H10 119.4
C9 C10 H10 119.4
C12 C11 C10 118.94(13)
C12 C11 H11 120.5
C10 C11 H11 120.5
C13 C12 C11 121.58(13)
C13 C12 Cl1 119.43(11)
C11 C12 Cl1 118.98(11)
C12 C13 C14 118.93(13)
C12 C13 H13 120.5
C14 C13 H13 120.5
C13 C14 C9 121.38(13)
C13 C14 H14 119.3
C9 C14 H14 119.3
C8 C15 H15A 120.0
C8 C15 H15B 120.0
H15A C15 H15B 120.0

loop_
_geom_bond_atom_site_label_1
_geom_bond_atom_site_label_2
_geom_bond_distance
C1 C5 1.3447(19)
C1 C8 1.4670(19)
C1 C2 1.5150(18)
C2 C3 1.513(2)
C2 H2A 0.9900
C2 H2B 0.9900
C3 O1 1.2148(17)
C3 C4 1.4912(19)
C4 C5 1.4754(19)
C4 C7 1.522(2)
C4 C6 1.5269(19)
C5 H5 0.9500
C6 C7 1.490(2)
C6 H6A 0.9900
C6 H6B 0.9900
C7 H7A 0.9900
C7 H7B 0.9900
C8 C15 1.337(2)
C8 C9 1.4913(19)
C9 C10 1.4006(19)
C9 C14 1.4015(19)
C10 C11 1.3878(19)
C10 H10 0.9500
C11 C12 1.385(2)
C11 H11 0.9500
C12 C13 1.382(2)
C12 Cl1 1.7456(14)
C13 C14 1.383(2)
C13 H13 0.9500
C14 H14 0.9500
C15 H15A 0.9500
C15 H15B 0.9500
